data_9005400
loop_
_publ_author_name
'Lucchesi, S.'
'Russo, U.'
'Della Giusta, A.'

_publ_section_title
;
 Cation distribution in natural Zn-spinels: franklinite
 Sample: FRK8
;
_journal_name_full 'European Journal of Mineralogy'
_journal_page_first 501
_journal_page_last 511
_journal_volume 11
_journal_year 1999
_chemical_formula_sum 'Al0.028 Fe1.91 Mg0.035 Mn0.426 O4 Zn0.602'
_chemical_name_mineral Franklinite
_space_group_IT_number 227
_symmetry_space_group_name_Hall '-F 4vw 2vw 3'
_symmetry_space_group_name_H-M 'F d -3 m :2'
_cell_angle_alpha 90
_cell_angle_beta 90
_cell_angle_gamma 90
_cell_length_a 8.4688
_cell_length_b 8.4688
_cell_length_c 8.4688
_cell_formula_units_Z 8
_cell_volume 607.387
_database_code_amcsd 0006785
_exptl_crystal_density_diffrn 5.141
_cod_original_sg_symbol_H-M 'F d 3 m'
_cod_original_formula_sum 'Zn.602 Mn.426 Mg.035 Al.028 Fe1.91 O4'
_cod_database_code 9005400

loop_
_space_group_symop_operation_xyz
x,y,z
x,1/2+y,1/2+z
1/2+x,y,1/2+z
1/2+x,1/2+y,z
3/4+z,1/2-x,1/4+y
3/4+z,-x,3/4+y
1/4+z,1/2-x,3/4+y
1/4+z,-x,1/4+y
3/4-y,1/2+z,1/4-x
3/4-y,+z,3/4-x
1/4-y,1/2+z,3/4-x
1/4-y,+z,1/4-x
3/4+x,1/2-y,1/4+z
3/4+x,-y,3/4+z
1/4+x,1/2-y,3/4+z
1/4+x,-y,1/4+z
3/4-z,1/2+x,1/4-y
3/4-z,+x,3/4-y
1/4-z,1/2+x,3/4-y
1/4-z,+x,1/4-y
3/4+y,1/2-z,1/4+x
3/4+y,-z,3/4+x
1/4+y,1/2-z,3/4+x
1/4+y,-z,1/4+x
3/4-x,1/2+y,1/4-z
3/4-x,+y,3/4-z
1/4-x,1/2+y,3/4-z
1/4-x,+y,1/4-z
1/2+x,3/4-z,1/4-y
1/2+x,1/4-z,3/4-y
+x,3/4-z,3/4-y
+x,1/4-z,1/4-y
1/2-z,3/4+y,1/4+x
1/2-z,1/4+y,3/4+x
-z,3/4+y,3/4+x
-z,1/4+y,1/4+x
1/2+y,3/4-x,1/4-z
1/2+y,1/4-x,3/4-z
+y,3/4-x,3/4-z
+y,1/4-x,1/4-z
1/2-x,3/4+z,1/4+y
1/2-x,1/4+z,3/4+y
-x,3/4+z,3/4+y
-x,1/4+z,1/4+y
1/2+z,3/4-y,1/4-x
1/2+z,1/4-y,3/4-x
+z,3/4-y,3/4-x
+z,1/4-y,1/4-x
1/2-y,3/4+x,1/4+z
1/2-y,1/4+x,3/4+z
-y,3/4+x,3/4+z
-y,1/4+x,1/4+z
x,1/2+z,1/2+y
x,+z,+y
1/2+x,1/2+z,+y
1/2+x,+z,1/2+y
-z,1/2-y,1/2-x
-z,-y,-x
1/2-z,1/2-y,-x
1/2-z,-y,1/2-x
y,1/2+x,1/2+z
y,+x,+z
1/2+y,1/2+x,+z
1/2+y,+x,1/2+z
-x,1/2-z,1/2-y
-x,-z,-y
1/2-x,1/2-z,-y
1/2-x,-z,1/2-y
z,1/2+y,1/2+x
z,+y,+x
1/2+z,1/2+y,+x
1/2+z,+y,1/2+x
-y,1/2-x,1/2-z
-y,-x,-z
1/2-y,1/2-x,-z
1/2-y,-x,1/2-z
3/4+z,1/4+x,1/2-y
3/4+z,3/4+x,-y
1/4+z,1/4+x,-y
1/4+z,3/4+x,1/2-y
3/4-y,1/4-z,1/2+x
3/4-y,3/4-z,+x
1/4-y,1/4-z,+x
1/4-y,3/4-z,1/2+x
3/4+x,1/4+y,1/2-z
3/4+x,3/4+y,-z
1/4+x,1/4+y,-z
1/4+x,3/4+y,1/2-z
3/4-z,1/4-x,1/2+y
3/4-z,3/4-x,+y
1/4-z,1/4-x,+y
1/4-z,3/4-x,1/2+y
3/4+y,1/4+z,1/2-x
3/4+y,3/4+z,-x
1/4+y,1/4+z,-x
1/4+y,3/4+z,1/2-x
3/4-x,1/4-y,1/2+z
3/4-x,3/4-y,+z
1/4-x,1/4-y,+z
1/4-x,3/4-y,1/2+z
-z,3/4+x,3/4+y
-z,1/4+x,1/4+y
1/2-z,3/4+x,1/4+y
1/2-z,1/4+x,3/4+y
y,3/4-z,3/4-x
y,1/4-z,1/4-x
1/2+y,3/4-z,1/4-x
1/2+y,1/4-z,3/4-x
-x,3/4+y,3/4+z
-x,1/4+y,1/4+z
1/2-x,3/4+y,1/4+z
1/2-x,1/4+y,3/4+z
z,3/4-x,3/4-y
z,1/4-x,1/4-y
1/2+z,3/4-x,1/4-y
1/2+z,1/4-x,3/4-y
-y,3/4+z,3/4+x
-y,1/4+z,1/4+x
1/2-y,3/4+z,1/4+x
1/2-y,1/4+z,3/4+x
x,3/4-y,3/4-z
x,1/4-y,1/4-z
1/2+x,3/4-y,1/4-z
1/2+x,1/4-y,3/4-z
1/4-x,1/2+z,3/4-y
1/4-x,+z,1/4-y
3/4-x,1/2+z,1/4-y
3/4-x,+z,3/4-y
1/4+z,1/2-y,3/4+x
1/4+z,-y,1/4+x
3/4+z,1/2-y,1/4+x
3/4+z,-y,3/4+x
1/4-y,1/2+x,3/4-z
1/4-y,+x,1/4-z
3/4-y,1/2+x,1/4-z
3/4-y,+x,3/4-z
1/4+x,1/2-z,3/4+y
1/4+x,-z,1/4+y
3/4+x,1/2-z,1/4+y
3/4+x,-z,3/4+y
1/4-z,1/2+y,3/4-x
1/4-z,+y,1/4-x
3/4-z,1/2+y,1/4-x
3/4-z,+y,3/4-x
1/4+y,1/2-x,3/4+z
1/4+y,-x,1/4+z
3/4+y,1/2-x,1/4+z
3/4+y,-x,3/4+z
3/4-x,3/4-z,y
3/4-x,1/4-z,1/2+y
1/4-x,3/4-z,1/2+y
1/4-x,1/4-z,y
3/4+z,3/4+y,-x
3/4+z,1/4+y,1/2-x
1/4+z,3/4+y,1/2-x
1/4+z,1/4+y,-x
3/4-y,3/4-x,z
3/4-y,1/4-x,1/2+z
1/4-y,3/4-x,1/2+z
1/4-y,1/4-x,z
3/4+x,3/4+z,-y
3/4+x,1/4+z,1/2-y
1/4+x,3/4+z,1/2-y
1/4+x,1/4+z,-y
3/4-z,3/4-y,x
3/4-z,1/4-y,1/2+x
1/4-z,3/4-y,1/2+x
1/4-z,1/4-y,x
3/4+y,3/4+x,-z
3/4+y,1/4+x,1/2-z
1/4+y,3/4+x,1/2-z
1/4+y,1/4+x,-z
-z,-x,-y
-z,1/2-x,1/2-y
1/2-z,-x,1/2-y
1/2-z,1/2-x,-y
y,z,x
y,1/2+z,1/2+x
1/2+y,z,1/2+x
1/2+y,1/2+z,x
-x,-y,-z
-x,1/2-y,1/2-z
1/2-x,-y,1/2-z
1/2-x,1/2-y,-z
z,x,y
z,1/2+x,1/2+y
1/2+z,x,1/2+y
1/2+z,1/2+x,y
-y,-z,-x
-y,1/2-z,1/2-x
1/2-y,-z,1/2-x
1/2-y,1/2-z,-x

loop_
_atom_site_label
_atom_site_fract_x
_atom_site_fract_y
_atom_site_fract_z
_atom_site_occupancy
_atom_site_U_iso_or_equiv
ZnT 0.12500 0.12500 0.12500 0.59100 0.00980
MnT 0.12500 0.12500 0.12500 0.30000 0.00980
MgT 0.12500 0.12500 0.12500 0.03500 0.00980
AlT 0.12500 0.12500 0.12500 0.02800 0.00980
FeT 0.12500 0.12500 0.12500 0.04700 0.00980
ZnM 0.50000 0.50000 0.50000 0.00550 0.01010
MnM 0.50000 0.50000 0.50000 0.06300 0.01010
FeM 0.50000 0.50000 0.50000 0.93150 0.01010
O 0.26110 0.26110 0.26110 1.00000 0.01040

loop_
_cod_related_entry_id
_cod_related_entry_database
_cod_related_entry_code
1 AMCSD 0006785
